data_4111054
loop_
_publ_author_name
'Junhong Mao'
'Sujoy Mukherjee'
'Yong Zhang'
'Rong Cao'
'John M. Sanders'
'Yongcheng Song'
'Yonghui Zhang'
'Gary A. Meints'
'Yi Gui Gao'
'Dushyant Mukkamala'
'Michael P. Hudock'
'Eric Oldfield'

_publ_contact_author
; 
Eric Oldfield
Department of Chemistry
University of Illinois
600 South Mathews Avenue 
Urbana, Illinois  61801 
USA 
;
_publ_contact_author_email eo@chad.scs.uiuc.edu
_publ_contact_author_fax '1  217 244 0997'
_publ_contact_author_phone '1  217 333 3374'
_publ_section_title
;
 Solid-State NMR, Crystallographic, and Computational Investigation of
 Bisphosphonates and Farnesyl Diphosphate Synthase-Bisphosphonate
 Complexes
;
_journal_name_full 'Journal of the American Chemical Society'
_journal_page_first 14485
_journal_page_last 14497
_journal_paper_doi 10.1021/ja061737c
_journal_volume 128
_journal_year 2006
_chemical_formula_moiety 'C8 H18 N Na O6 P2'
_chemical_formula_sum 'C8 H18 N Na O6 P2'
_chemical_formula_weight 309.16
_chemical_name_systematic
; 
? 
;
_space_group_IT_number 2
_symmetry_cell_setting triclinic
_symmetry_space_group_name_Hall '-P 1'
_symmetry_space_group_name_H-M 'P -1'
_atom_sites_solution_hydrogens geom
_atom_sites_solution_primary direct
_atom_sites_solution_secondary difmap
_audit_creation_method SHELXL-97
_audit_update_record
; 
2003/01/18, text andm data added, JM 
;
_cell_angle_alpha 85.515(9)
_cell_angle_beta 84.998(9)
_cell_angle_gamma 71.069(9)
_cell_formula_units_Z 2
_cell_length_a 6.258(3)
_cell_length_b 6.413(3)
_cell_length_c 17.221(9)
_cell_measurement_reflns_used 801
_cell_measurement_temperature 193(2)
_cell_measurement_theta_max 27.51
_cell_measurement_theta_min 3.36
_cell_volume 650.3(6)
_computing_cell_refinement 'SAINT V6.22 (Bruker, 2001)'
_computing_data_collection 'SMART V5.625 (Bruker, 2001)'
_computing_data_reduction 'SAINT V6.22 (Bruker, 2001)'
_computing_molecular_graphics 'SHELXTL V6.10 (Bruker, 2001)'
_computing_publication_material 'CIFTAB (Sheldrick, 2001)'
_computing_structure_refinement 'SHELXTL V6.10 (Bruker, 2001)'
_computing_structure_solution 'SHELXTL V6.10 (Bruker, 2001)'
_diffrn_ambient_temperature 193(2)
_diffrn_measured_fraction_theta_full 0.995
_diffrn_measured_fraction_theta_max 0.995
_diffrn_measurement_device 'Siemens Platform/CCD'
_diffrn_measurement_method 'profile data from \w scans'
_diffrn_radiation_monochromator graphite
_diffrn_radiation_source 'normal-focus sealed tube'
_diffrn_radiation_type MoK\a
_diffrn_radiation_wavelength 0.71073
_diffrn_radiation_wavelength_id p21uas
_diffrn_reflns_av_R_equivalents 0.0577
_diffrn_reflns_av_sigmaI/netI 0.0722
_diffrn_reflns_limit_h_max 7
_diffrn_reflns_limit_h_min -7
_diffrn_reflns_limit_k_max 7
_diffrn_reflns_limit_k_min -7
_diffrn_reflns_limit_l_max 20
_diffrn_reflns_limit_l_min -20
_diffrn_reflns_number 6715
_diffrn_reflns_theta_full 25.41
_diffrn_reflns_theta_max 25.41
_diffrn_reflns_theta_min 2.38
_diffrn_standards_decay_% 1.3
_diffrn_standards_interval_time 654
_diffrn_standards_number 29
_exptl_absorpt_coefficient_mu 0.386
_exptl_absorpt_correction_T_max 0.9921
_exptl_absorpt_correction_T_min 0.8466
_exptl_absorpt_correction_type integration
_exptl_absorpt_process_details '(Bruker, 2001)'
_exptl_crystal_colour colorless
_exptl_crystal_density_diffrn 1.579
_exptl_crystal_description platy
_exptl_crystal_F_000 324
_exptl_crystal_id p21uas
_exptl_crystal_preparation
; 
The data crystal was mounted using oil (Parantone-N, Exxon) to a 
0.2 mm cryo-loop (Hampton Research) with the (0 1 1) scattering planes 
roughly normal to the spindle axis. 
;
_exptl_crystal_size_max 0.65
_exptl_crystal_size_mid 0.08
_exptl_crystal_size_min 0.02
_refine_diff_density_max 0.631
_refine_diff_density_min -0.387
_refine_diff_density_rms 0.093
_refine_ls_extinction_method none
_refine_ls_goodness_of_fit_ref 1.060
_refine_ls_hydrogen_treatment noref
_refine_ls_matrix_type full
_refine_ls_number_parameters 230
_refine_ls_number_reflns 2391
_refine_ls_number_restraints 342
_refine_ls_restrained_S_all 1.031
_refine_ls_R_factor_all 0.0837
_refine_ls_R_factor_gt 0.0534
_refine_ls_shift/su_max 0.000
_refine_ls_shift/su_mean 0.000
_refine_ls_structure_factor_coef Fsqd
_refine_ls_weighting_details 'calc w=1/[\s^2^(Fo^2^)+(0.0704P)^2^+0.0000P] where P=(Fo^2^+2Fc^2^)/3'
_refine_ls_weighting_scheme calc
_refine_ls_wR_factor_gt 0.1183
_refine_ls_wR_factor_ref 0.1284
_reflns_number_gt 1748
_reflns_number_total 2391
_reflns_threshold_expression >2sigma(I)
_cod_data_source_file ja061737csi20060313_055035.cif
_cod_data_source_block p21uasd
_cod_original_sg_symbol_Hall '-p 1'
_cod_original_sg_symbol_H-M 'P -1 '
_cod_database_code 4111054

loop_
_symmetry_equiv_pos_as_xyz
'x, y, z'
'-x, -y, -z'

loop_
_atom_site_label
_atom_site_type_symbol
_atom_site_fract_x
_atom_site_fract_y
_atom_site_fract_z
_atom_site_U_iso_or_equiv
_atom_site_adp_type
_atom_site_occupancy
_atom_site_symmetry_multiplicity
_atom_site_calc_flag
_atom_site_refinement_flags
_atom_site_disorder_assembly
_atom_site_disorder_group
P1 P 0.04323(15) -0.23266(14) 0.37935(5) 0.0146(3) Uani 1 1 d . . .
P2 P -0.34407(15) 0.20890(14) 0.37699(5) 0.0138(3) Uani 1 1 d . . .
O1 O 0.2945(4) -0.2850(4) 0.37236(13) 0.0177(6) Uani 1 1 d . . .
O2 O -0.0626(4) -0.3769(4) 0.34469(15) 0.0233(6) Uani 1 1 d . . .
O3 O -0.0429(4) -0.2072(4) 0.46769(14) 0.0198(6) Uani 1 1 d D . .
H3O H 0.071(5) -0.237(6) 0.493(2) 0.024 Uiso 1 1 d D . .
O4 O -0.3002(4) 0.3180(4) 0.44529(14) 0.0181(6) Uani 1 1 d . . .
O5 O -0.4307(4) 0.3841(4) 0.30850(14) 0.0166(6) Uani 1 1 d D . .
H5O H -0.515(5) 0.493(4) 0.3304(19) 0.020 Uiso 1 1 d D . .
O6 O -0.4921(4) 0.0681(4) 0.39475(14) 0.0206(6) Uani 1 1 d . . .
N1 N 0.0925(5) 0.1708(5) 0.32141(17) 0.0140(6) Uani 1 1 d D A .
H1A H 0.206(5) 0.120(5) 0.3515(17) 0.017 Uiso 1 1 d D . .
H1B H 0.039(6) 0.308(3) 0.3342(19) 0.017 Uiso 1 1 d D . .
C1 C -0.0744(5) 0.0443(5) 0.3318(2) 0.0136(7) Uani 1 1 d . . .
H1 H -0.1061 0.0198 0.2779 0.016 Uiso 1 1 calc R . .
C2 C 0.1940(6) 0.1975(6) 0.2394(2) 0.0188(8) Uani 1 1 d D . .
H2 H 0.2954 0.2885 0.2430 0.023 Uiso 0.849(10) 1 calc PR A 1
H2A H 0.2863 0.2975 0.2425 0.023 Uiso 0.151(10) 1 calc PR A 2
C3 C 0.0131(10) 0.3268(17) 0.1845(5) 0.0293(12) Uani 0.849(10) 1 d PDU A 1
H3A H -0.0377 0.2225 0.1573 0.035 Uiso 0.849(10) 1 calc PR A 1
H3B H -0.1192 0.4212 0.2152 0.035 Uiso 0.849(10) 1 calc PR A 1
C4 C 0.1018(12) 0.4708(14) 0.1243(4) 0.0416(17) Uani 0.849(10) 1 d PDU A 1
H4A H 0.1685 0.5616 0.1521 0.050 Uiso 0.849(10) 1 calc PR A 1
H4B H -0.0281 0.5730 0.0972 0.050 Uiso 0.849(10) 1 calc PR A 1
C5 C 0.2783(9) 0.3469(10) 0.0629(3) 0.0458(17) Uani 0.849(10) 1 d PDU A 1
H5A H 0.3225 0.4556 0.0267 0.055 Uiso 0.849(10) 1 calc PR A 1
H5B H 0.2088 0.2644 0.0323 0.055 Uiso 0.849(10) 1 calc PR A 1
C6 C 0.4912(9) 0.1852(10) 0.0969(4) 0.0477(18) Uani 0.849(10) 1 d PDU A 1
H6A H 0.5380 0.2544 0.1390 0.057 Uiso 0.849(10) 1 calc PR A 1
H6B H 0.6160 0.1490 0.0556 0.057 Uiso 0.849(10) 1 calc PR A 1
C7 C 0.4456(13) -0.0266(9) 0.1296(3) 0.0525(19) Uani 0.849(10) 1 d PDU A 1
H7A H 0.3423 -0.0586 0.0953 0.063 Uiso 0.849(10) 1 calc PR A 1
H7B H 0.5904 -0.1495 0.1263 0.063 Uiso 0.849(10) 1 calc PR A 1
C8 C 0.3446(16) -0.0263(9) 0.2126(5) 0.0316(12) Uani 0.849(10) 1 d PDU A 1
H8A H 0.4696 -0.0844 0.2479 0.038 Uiso 0.849(10) 1 calc PR A 1
H8B H 0.2548 -0.1290 0.2180 0.038 Uiso 0.849(10) 1 calc PR A 1
C3A C 0.007(5) 0.317(10) 0.185(3) 0.036(4) Uani 0.151(10) 1 d PDU A 2
H3A1 H -0.0394 0.2050 0.1612 0.043 Uiso 0.151(10) 1 calc PR A 2
H3A2 H -0.1252 0.4058 0.2176 0.043 Uiso 0.151(10) 1 calc PR A 2
C4A C 0.066(6) 0.467(7) 0.121(2) 0.041(3) Uani 0.151(10) 1 d PDU A 2
H4A1 H 0.0238 0.6173 0.1410 0.049 Uiso 0.151(10) 1 calc PR A 2
H4A2 H -0.0286 0.4761 0.0773 0.049 Uiso 0.151(10) 1 calc PR A 2
C5A C 0.311(5) 0.405(4) 0.089(2) 0.045(3) Uani 0.151(10) 1 d PDU A 2
H5A1 H 0.3171 0.4898 0.0391 0.054 Uiso 0.151(10) 1 calc PR A 2
H5A2 H 0.3976 0.4523 0.1260 0.054 Uiso 0.151(10) 1 calc PR A 2
C6A C 0.430(6) 0.163(4) 0.0759(14) 0.046(3) Uani 0.151(10) 1 d PDU A 2
H6A1 H 0.5537 0.1532 0.0351 0.056 Uiso 0.151(10) 1 calc PR A 2
H6A2 H 0.3205 0.1040 0.0547 0.056 Uiso 0.151(10) 1 calc PR A 2
C7A C 0.529(4) 0.014(5) 0.1455(14) 0.039(3) Uani 0.151(10) 1 d PDU A 2
H7A1 H 0.6329 0.0763 0.1687 0.047 Uiso 0.151(10) 1 calc PR A 2
H7A2 H 0.6203 -0.1323 0.1266 0.047 Uiso 0.151(10) 1 calc PR A 2
C8A C 0.356(9) -0.018(4) 0.209(3) 0.040(4) Uani 0.151(10) 1 d PDU A 2
H8A1 H 0.4376 -0.1084 0.2533 0.048 Uiso 0.151(10) 1 calc PR A 2
H8A2 H 0.2673 -0.1014 0.1884 0.048 Uiso 0.151(10) 1 calc PR A 2
Na Na 0.5867(2) -0.2855(2) 0.45064(8) 0.0203(4) Uani 1 1 d . . .

loop_
_atom_site_aniso_label
_atom_site_aniso_U_11
_atom_site_aniso_U_22
_atom_site_aniso_U_33
_atom_site_aniso_U_23
_atom_site_aniso_U_13
_atom_site_aniso_U_12
P1 0.0127(5) 0.0084(5) 0.0221(5) -0.0007(4) -0.0025(4) -0.0022(4)
P2 0.0111(5) 0.0093(4) 0.0195(5) 0.0002(4) -0.0010(4) -0.0015(4)
O1 0.0146(13) 0.0128(12) 0.0242(14) 0.0003(10) -0.0018(11) -0.0024(10)
O2 0.0245(15) 0.0104(12) 0.0366(16) -0.0021(11) -0.0100(12) -0.0054(11)
O3 0.0138(13) 0.0195(13) 0.0242(15) 0.0038(11) -0.0045(11) -0.0029(11)
O4 0.0196(13) 0.0123(12) 0.0197(13) -0.0006(10) -0.0013(10) -0.0016(10)
O5 0.0186(14) 0.0067(12) 0.0205(14) -0.0010(10) -0.0027(11) 0.0020(10)
O6 0.0120(13) 0.0141(12) 0.0341(15) 0.0025(11) -0.0026(11) -0.0027(10)
N1 0.0133(16) 0.0104(15) 0.0187(17) 0.0003(13) -0.0019(12) -0.0042(13)
C1 0.0120(18) 0.0117(17) 0.0176(19) -0.0022(14) -0.0012(14) -0.0040(14)
C2 0.0179(19) 0.0219(19) 0.018(2) 0.0008(15) 0.0028(15) -0.0092(16)
C3 0.026(2) 0.038(3) 0.025(2) 0.005(2) -0.007(2) -0.012(2)
C4 0.037(3) 0.049(3) 0.037(3) 0.017(2) -0.007(2) -0.015(2)
C5 0.041(3) 0.066(3) 0.030(3) 0.014(3) 0.002(2) -0.020(3)
C6 0.034(3) 0.069(3) 0.033(3) 0.006(3) 0.008(2) -0.011(3)
C7 0.053(3) 0.052(3) 0.038(3) -0.002(2) 0.015(3) -0.001(3)
C8 0.031(3) 0.030(2) 0.028(3) -0.008(2) 0.007(2) -0.004(2)
C3A 0.032(6) 0.045(6) 0.029(6) 0.012(6) -0.004(6) -0.013(6)
C4A 0.037(5) 0.051(5) 0.031(5) 0.013(5) -0.003(5) -0.014(5)
C5A 0.039(5) 0.059(5) 0.033(5) 0.011(5) 0.001(5) -0.015(5)
C6A 0.043(5) 0.060(5) 0.033(5) 0.000(5) 0.006(5) -0.014(5)
C7A 0.036(5) 0.048(5) 0.031(5) -0.007(5) 0.008(5) -0.010(5)
C8A 0.040(6) 0.041(6) 0.032(6) -0.006(6) 0.009(6) -0.005(6)
Na 0.0182(8) 0.0144(7) 0.0285(8) 0.0034(6) -0.0034(6) -0.0060(6)

loop_
_atom_type_symbol
_atom_type_description
_atom_type_scat_dispersion_real
_atom_type_scat_dispersion_imag
_atom_type_scat_source
C C 0.0033 0.0016 'International Tables Vol C Tables 4.2.6.8 and 6.1.1.4'
H H 0.0000 0.0000 'International Tables Vol C Tables 4.2.6.8 and 6.1.1.4'
N N 0.0061 0.0033 'International Tables Vol C Tables 4.2.6.8 and 6.1.1.4'
O O 0.0106 0.0060 'International Tables Vol C Tables 4.2.6.8 and 6.1.1.4'
P P 0.1023 0.0942 'International Tables Vol C Tables 4.2.6.8 and 6.1.1.4'
Na Na 0.0362 0.0249 'International Tables Vol C Tables 4.2.6.8 and 6.1.1.4'

loop_
_exptl_crystal_face_index_h
_exptl_crystal_face_index_k
_exptl_crystal_face_index_l
_exptl_crystal_face_perp_dist
0.00 0.00 -1.00 0.0100
0.00 0.00 1.00 0.0100
0.00 -1.00 1.00 0.0400
0.00 1.00 -1.00 0.0400
1.00 0.00 -1.00 0.3300
1.00 1.00 0.00 0.3200
-1.00 0.00 0.00 0.3600

loop_
_geom_angle_atom_site_label_1
_geom_angle_atom_site_label_2
_geom_angle_atom_site_label_3
_geom_angle
_geom_angle_site_symmetry_1
_geom_angle_site_symmetry_3
O2 P1 O1 120.04(14) . .
O2 P1 O3 108.83(15) . .
O1 P1 O3 109.18(14) . .
O2 P1 C1 106.24(15) . .
O1 P1 C1 106.20(14) . .
O3 P1 C1 105.34(15) . .
O6 P2 O4 115.72(14) . .
O6 P2 O5 111.65(14) . .
O4 P2 O5 110.32(14) . .
O6 P2 C1 109.13(15) . .
O4 P2 C1 108.93(15) . .
O5 P2 C1 99.88(15) . .
P1 O1 Na 138.50(15) . .
P1 O2 Na 92.97(13) . 1_455
P1 O3 Na 94.67(12) . 1_455
P1 O3 H3O 106(3) . .
Na O3 H3O 147(3) 1_455 .
P2 O4 Na 122.09(14) . 1_465
P2 O4 Na 105.36(13) . 2_556
Na O4 Na 92.86(9) 1_465 2_556
P2 O5 H5O 104(3) . .
P2 O6 Na 130.58(14) . 1_455
C1 N1 C2 117.3(3) . .
C1 N1 H1A 114(2) . .
C2 N1 H1A 107(2) . .
C1 N1 H1B 115(2) . .
C2 N1 H1B 101(2) . .
H1A N1 H1B 101(3) . .
N1 C1 P2 111.4(2) . .
N1 C1 P1 113.0(2) . .
P2 C1 P1 114.03(18) . .
N1 C1 H1 105.9 . .
P2 C1 H1 105.9 . .
P1 C1 H1 105.9 . .
N1 C2 C8 109.6(3) . .
N1 C2 C3A 110.0(16) . .
C8 C2 C3A 114(3) . .
N1 C2 C3 111.6(4) . .
C8 C2 C3 115.5(5) . .
N1 C2 C8A 113.1(11) . .
C3A C2 C8A 114(2) . .
C3 C2 C8A 115(3) . .
N1 C2 H2 106.6 . .
C8 C2 H2 106.6 . .
C3A C2 H2 109.7 . .
C3 C2 H2 106.6 . .
C8A C2 H2 102.9 . .
N1 C2 H2A 106.4 . .
C8 C2 H2A 110.1 . .
C3A C2 H2A 106.4 . .
C3 C2 H2A 103.3 . .
C8A C2 H2A 106.4 . .
C4 C3 C2 111.5(4) . .
C4 C3 H3A 109.3 . .
C2 C3 H3A 109.3 . .
C4 C3 H3B 109.3 . .
C2 C3 H3B 109.3 . .
H3A C3 H3B 108.0 . .
C3 C4 C5 115.5(7) . .
C3 C4 H4A 108.4 . .
C5 C4 H4A 108.4 . .
C3 C4 H4B 108.4 . .
C5 C4 H4B 108.4 . .
H4A C4 H4B 107.5 . .
C4 C5 C6 113.9(6) . .
C4 C5 H5A 108.8 . .
C6 C5 H5A 108.8 . .
C4 C5 H5B 108.8 . .
C6 C5 H5B 108.8 . .
H5A C5 H5B 107.7 . .
C5 C6 C7 110.2(6) . .
C5 C6 H6A 109.6 . .
C7 C6 H6A 109.6 . .
C5 C6 H6B 109.6 . .
C7 C6 H6B 109.6 . .
H6A C6 H6B 108.1 . .
C8 C7 C6 116.8(6) . .
C8 C7 H7A 108.1 . .
C6 C7 H7A 108.1 . .
C8 C7 H7B 108.1 . .
C6 C7 H7B 108.1 . .
H7A C7 H7B 107.3 . .
C7 C8 C2 115.3(5) . .
C7 C8 H8A 108.5 . .
C2 C8 H8A 108.5 . .
C7 C8 H8B 108.5 . .
C2 C8 H8B 108.5 . .
H8A C8 H8B 107.5 . .
C4A C3A C2 115.9(17) . .
C4A C3A H3A1 108.3 . .
C2 C3A H3A1 108.3 . .
C4A C3A H3A2 108.3 . .
C2 C3A H3A2 108.3 . .
H3A1 C3A H3A2 107.4 . .
C3A C4A C5A 117.2(16) . .
C3A C4A H4A1 108.0 . .
C5A C4A H4A1 108.0 . .
C3A C4A H4A2 108.0 . .
C5A C4A H4A2 108.0 . .
H4A1 C4A H4A2 107.2 . .
C6A C5A C4A 116.6(19) . .
C6A C5A H5A1 108.1 . .
C4A C5A H5A1 108.1 . .
C6A C5A H5A2 108.1 . .
C4A C5A H5A2 108.1 . .
H5A1 C5A H5A2 107.3 . .
C5A C6A C7A 117.6(19) . .
C5A C6A H6A1 107.9 . .
C7A C6A H6A1 107.9 . .
C5A C6A H6A2 107.9 . .
C7A C6A H6A2 107.9 . .
H6A1 C6A H6A2 107.2 . .
C6A C7A C8A 115.0(19) . .
C6A C7A H7A1 108.5 . .
C8A C7A H7A1 108.5 . .
C6A C7A H7A2 108.5 . .
C8A C7A H7A2 108.5 . .
H7A1 C7A H7A2 107.5 . .
C7A C8A C2 113.7(17) . .
C7A C8A H8A1 108.8 . .
C2 C8A H8A1 108.8 . .
C7A C8A H8A2 108.8 . .
C2 C8A H8A2 108.8 . .
H8A1 C8A H8A2 107.7 . .
O6 Na O1 81.21(9) 1_655 .
O6 Na O4 153.27(11) 1_655 1_645
O1 Na O4 84.67(9) . 1_645
O6 Na O4 112.64(10) 1_655 2_556
O1 Na O4 80.82(10) . 2_556
O4 Na O4 87.14(9) 1_645 2_556
O6 Na O3 78.86(9) 1_655 1_655
O1 Na O3 150.73(10) . 1_655
O4 Na O3 104.20(9) 1_645 1_655
O4 Na O3 126.80(10) 2_556 1_655
O6 Na O2 83.76(9) 1_655 1_655
O1 Na O2 100.15(10) . 1_655
O4 Na O2 76.52(8) 1_645 1_655
O4 Na O2 163.42(9) 2_556 1_655
O3 Na O2 56.61(9) 1_655 1_655

loop_
_geom_bond_atom_site_label_1
_geom_bond_atom_site_label_2
_geom_bond_distance
_geom_bond_site_symmetry_2
P1 O2 1.484(2) .
P1 O1 1.493(3) .
P1 O3 1.572(3) .
P1 C1 1.843(3) .
P2 O6 1.489(3) .
P2 O4 1.503(3) .
P2 O5 1.567(2) .
P2 C1 1.820(3) .
O1 Na 2.364(3) .
O2 Na 2.669(3) 1_455
O3 Na 2.571(3) 1_455
O3 H3O 0.824(18) .
O4 Na 2.415(3) 1_465
O4 Na 2.468(3) 2_556
O5 H5O 0.821(18) .
O6 Na 2.308(3) 1_455
N1 C1 1.508(4) .
N1 C2 1.517(4) .
N1 H1A 0.874(18) .
N1 H1B 0.875(18) .
C1 H1 1.0000 .
C2 C8 1.520(6) .
C2 C3A 1.521(15) .
C2 C3 1.523(6) .
C2 C8A 1.525(15) .
C2 H2 1.0000 .
C2 H2A 1.0000 .
C3 C4 1.522(6) .
C3 H3A 0.9900 .
C3 H3B 0.9900 .
C4 C5 1.525(8) .
C4 H4A 0.9900 .
C4 H4B 0.9900 .
C5 C6 1.528(7) .
C5 H5A 0.9900 .
C5 H5B 0.9900 .
C6 C7 1.532(8) .
C6 H6A 0.9900 .
C6 H6B 0.9900 .
C7 C8 1.512(7) .
C7 H7A 0.9900 .
C7 H7B 0.9900 .
C8 H8A 0.9900 .
C8 H8B 0.9900 .
C3A C4A 1.512(14) .
C3A H3A1 0.9900 .
C3A H3A2 0.9900 .
C4A C5A 1.515(14) .
C4A H4A1 0.9900 .
C4A H4A2 0.9900 .
C5A C6A 1.510(15) .
C5A H5A1 0.9900 .
C5A H5A2 0.9900 .
C6A C7A 1.517(14) .
C6A H6A1 0.9900 .
C6A H6A2 0.9900 .
C7A C8A 1.522(15) .
C7A H7A1 0.9900 .
C7A H7A2 0.9900 .
C8A H8A1 0.9900 .
C8A H8A2 0.9900 .
Na O6 2.308(3) 1_655
Na O4 2.415(3) 1_645
Na O4 2.468(3) 2_556
Na O3 2.571(3) 1_655
Na O2 2.669(3) 1_655

loop_
_geom_hbond_atom_site_label_D
_geom_hbond_atom_site_label_H
_geom_hbond_atom_site_label_A
_geom_hbond_distance_DH
_geom_hbond_distance_HA
_geom_hbond_distance_DA
_geom_hbond_angle_DHA
_geom_hbond_site_symmetry_A
N1 H1B O2 0.875(18) 1.927(19) 2.794(4) 170(3) 1_565
N1 H1A O6 0.874(18) 2.01(2) 2.849(4) 160(3) 1_655
O5 H5O O1 0.821(18) 1.698(19) 2.518(3) 175(4) 1_465
O3 H3O O4 0.824(18) 1.782(19) 2.601(3) 173(4) 2_556

loop_
_geom_torsion_atom_site_label_1
_geom_torsion_atom_site_label_2
_geom_torsion_atom_site_label_3
_geom_torsion_atom_site_label_4
_geom_torsion
_geom_torsion_site_symmetry_4
O2 P1 O1 Na -138.87(19) .
O3 P1 O1 Na -12.3(3) .
C1 P1 O1 Na 100.8(2) .
O1 P1 O2 Na 150.74(12) 1_455
O3 P1 O2 Na 24.00(14) 1_455
C1 P1 O2 Na -88.98(13) 1_455
O2 P1 O3 Na -25.04(14) 1_455
O1 P1 O3 Na -157.77(11) 1_455
C1 P1 O3 Na 88.54(13) 1_455
O6 P2 O4 Na -118.56(16) 1_465
O5 P2 O4 Na 9.4(2) 1_465
C1 P2 O4 Na 118.09(17) 1_465
O6 P2 O4 Na -15.07(17) 2_556
O5 P2 O4 Na 112.89(13) 2_556
C1 P2 O4 Na -138.41(13) 2_556
O4 P2 O6 Na -78.1(2) 1_455
O5 P2 O6 Na 154.57(17) 1_455
C1 P2 O6 Na 45.1(2) 1_455
C2 N1 C1 P2 -123.5(3) .
C2 N1 C1 P1 106.6(3) .
O6 P2 C1 N1 -173.1(2) .
O4 P2 C1 N1 -45.9(3) .
O5 P2 C1 N1 69.7(2) .
O6 P2 C1 P1 -43.8(2) .
O4 P2 C1 P1 83.4(2) .
O5 P2 C1 P1 -160.94(17) .
O2 P1 C1 N1 -146.3(2) .
O1 P1 C1 N1 -17.5(3) .
O3 P1 C1 N1 98.3(2) .
O2 P1 C1 P2 85.1(2) .
O1 P1 C1 P2 -146.02(18) .
O3 P1 C1 P2 -30.3(2) .
C1 N1 C2 C8 -66.9(6) .
C1 N1 C2 C3A 59(3) .
C1 N1 C2 C3 62.2(6) .
C1 N1 C2 C8A -69(3) .
N1 C2 C3 C4 145.2(7) .
C8 C2 C3 C4 -88.8(8) .
C3A C2 C3 C4 -155(52) .
C8A C2 C3 C4 -84(2) .
C2 C3 C4 C5 69.5(11) .
C3 C4 C5 C6 -59.2(10) .
C4 C5 C6 C7 78.1(10) .
C5 C6 C7 C8 -86.0(11) .
C6 C7 C8 C2 30.0(13) .
N1 C2 C8 C7 176.3(7) .
C3A C2 C8 C7 52.5(19) .
C3 C2 C8 C7 49.3(10) .
N1 C2 C3A C4A 146(4) .
C8 C2 C3A C4A -90(5) .
C3 C2 C3A C4A 25(47) .
C8A C2 C3A C4A -85(5) .
C2 C3A C4A C5A 31(7) .
C3A C4A C5A C6A 42(6) .
C4A C5A C6A C7A -83(3) .
C5A C6A C7A C8A 67(4) .
C6A C7A C8A C2 -54(5) .
P1 O1 Na O6 -91.6(2) 1_655
P1 O1 Na O4 111.2(2) 1_645
P1 O1 Na O4 23.2(2) 2_556
P1 O1 Na O3 -139.1(2) 1_655
P1 O1 Na O2 -173.57(19) 1_655
